data_7115925
loop_
_publ_author_name
'Yamuna Ariyarathna'
'Jon A. Tunge'

_publ_section_title
;
 Multicomponent decarboxylative allylations
;
_journal_name_full Chem.Commun.
_journal_page_first 14049
_journal_paper_doi 10.1039/C4cc07253G
_journal_volume 50
_journal_year 2014
_chemical_formula_sum 'C26 H23 N3 O'
_chemical_formula_weight 393.47
_chemical_name_systematic
; 
 ? 
;
_space_group_IT_number 2
_symmetry_cell_setting triclinic
_symmetry_space_group_name_Hall '-P 1'
_symmetry_space_group_name_H-M 'P -1'
_atom_sites_solution_hydrogens difmap
_atom_sites_solution_primary direct
_atom_sites_solution_secondary difmap
_audit_creation_method SHELXTL
_cell_angle_alpha 62.350(2)
_cell_angle_beta 71.634(2)
_cell_angle_gamma 88.285(2)
_cell_formula_units_Z 2
_cell_length_a 10.2923(5)
_cell_length_b 10.9894(5)
_cell_length_c 11.0415(5)
_cell_measurement_reflns_used 9229
_cell_measurement_temperature 100(2)
_cell_measurement_theta_max 69.57
_cell_measurement_theta_min 4.57
_cell_volume 1039.80(9)
_computing_cell_refinement 'Bruker SAINT'
_computing_data_collection 'Bruker APEX2'
_computing_data_reduction 'Bruker SAINT'
_computing_molecular_graphics 'Bruker SHELXTL'
_computing_publication_material 'Bruker SHELXTL'
_computing_structure_refinement 'Bruker SHELXTL'
_computing_structure_solution 'Bruker SHELXTL'
_diffrn_ambient_temperature 100(2)
_diffrn_measured_fraction_theta_full 0.965
_diffrn_measured_fraction_theta_max 0.934
_diffrn_measurement_device_type 'Bruker APEX-II CCD'
_diffrn_measurement_method '\f and \w scans'
_diffrn_radiation_monochromator 'Helios multilayer optics'
_diffrn_radiation_source 'Bruker MicroStar microfocus rotating anode'
_diffrn_radiation_type CuK\a
_diffrn_radiation_wavelength 1.54178
_diffrn_reflns_av_R_equivalents 0.0211
_diffrn_reflns_av_sigmaI/netI 0.0162
_diffrn_reflns_limit_h_max 12
_diffrn_reflns_limit_h_min -11
_diffrn_reflns_limit_k_max 13
_diffrn_reflns_limit_k_min -12
_diffrn_reflns_limit_l_max 13
_diffrn_reflns_limit_l_min -13
_diffrn_reflns_number 18380
_diffrn_reflns_theta_full 66.00
_diffrn_reflns_theta_max 69.93
_diffrn_reflns_theta_min 4.57
_diffrn_standards_decay_% 0.00
_diffrn_standards_number 0
_exptl_absorpt_coefficient_mu 0.611
_exptl_absorpt_correction_T_max 1.000
_exptl_absorpt_correction_T_min 0.952
_exptl_absorpt_correction_type multi-scan
_exptl_crystal_colour colourless
_exptl_crystal_density_diffrn 1.257
_exptl_crystal_density_method 'not measured'
_exptl_crystal_description Plate
_exptl_crystal_F_000 416
_exptl_crystal_size_max 0.05
_exptl_crystal_size_mid 0.04
_exptl_crystal_size_min 0.02
_refine_diff_density_max 0.270
_refine_diff_density_min -0.241
_refine_diff_density_rms 0.033
_refine_ls_extinction_method none
_refine_ls_goodness_of_fit_ref 1.037
_refine_ls_hydrogen_treatment refall
_refine_ls_matrix_type full
_refine_ls_number_parameters 354
_refine_ls_number_reflns 3670
_refine_ls_number_restraints 0
_refine_ls_restrained_S_all 1.037
_refine_ls_R_factor_all 0.0360
_refine_ls_R_factor_gt 0.0326
_refine_ls_shift/su_max 0.000
_refine_ls_shift/su_mean 0.000
_refine_ls_structure_factor_coef Fsqd
_refine_ls_weighting_details 'calc w=1/[\s^2^(Fo^2^)+(0.0392P)^2^+0.3812P] where P=(Fo^2^+2Fc^2^)/3'
_refine_ls_weighting_scheme calc
_refine_ls_wR_factor_gt 0.0813
_refine_ls_wR_factor_ref 0.0834
_reflns_number_gt 3353
_reflns_number_total 3670
_reflns_threshold_expression >2sigma(I)
_cod_data_source_file c4cc07253g2.cif
_cod_data_source_block q12d
_cod_original_cell_volume 1039.80(8)
_cod_original_sg_symbol_H-M P-1
_cod_database_code 7115925

loop_
_symmetry_equiv_pos_as_xyz
'x, y, z'
'-x, -y, -z'

loop_
_atom_site_label
_atom_site_type_symbol
_atom_site_fract_x
_atom_site_fract_y
_atom_site_fract_z
_atom_site_U_iso_or_equiv
_atom_site_adp_type
_atom_site_occupancy
_atom_site_symmetry_multiplicity
_atom_site_calc_flag
_atom_site_refinement_flags
O O 0.55033(9) 0.37730(8) 0.17549(9) 0.0237(2) Uani 1 1 d .
N1 N 0.52800(11) 0.35710(12) 0.46952(12) 0.0280(2) Uani 1 1 d .
N2 N 0.10508(12) 0.24079(11) 0.69393(11) 0.0268(2) Uani 1 1 d .
N3 N 0.56357(10) 0.15637(10) 0.21848(10) 0.0200(2) Uani 1 1 d .
C1 C 0.33206(19) 0.76092(15) 0.16261(16) 0.0368(3) Uani 1 1 d .
H1A H 0.235(2) 0.7707(19) 0.175(2) 0.050(5) Uiso 1 1 d .
H1B H 0.4029(19) 0.8342(19) 0.077(2) 0.043(5) Uiso 1 1 d .
C2 C 0.36536(14) 0.65213(13) 0.26123(14) 0.0260(3) Uani 1 1 d .
H2 H 0.4633(19) 0.6394(18) 0.2503(19) 0.042(4) Uiso 1 1 d .
C3 C 0.26216(13) 0.54303(12) 0.39834(13) 0.0210(3) Uani 1 1 d .
H3A H 0.1692(16) 0.5526(14) 0.3946(15) 0.023(3) Uiso 1 1 d .
H3B H 0.2650(14) 0.5513(14) 0.4810(16) 0.023(3) Uiso 1 1 d .
C4 C 0.28687(12) 0.39073(12) 0.43255(12) 0.0183(2) Uani 1 1 d .
C5 C 0.27393(12) 0.36134(11) 0.30958(12) 0.0175(2) Uani 1 1 d .
H5 H 0.3370(14) 0.4398(14) 0.2211(15) 0.016(3) Uiso 1 1 d .
C6 C 0.33031(12) 0.22639(11) 0.30782(12) 0.0180(2) Uani 1 1 d .
C7 C 0.48878(12) 0.26251(11) 0.22844(12) 0.0185(2) Uani 1 1 d .
C8 C 0.42433(12) 0.37128(12) 0.45044(12) 0.0204(2) Uani 1 1 d .
C9 C 0.18405(12) 0.30126(12) 0.57906(13) 0.0200(2) Uani 1 1 d .
C10 C 0.12928(12) 0.37675(12) 0.30083(12) 0.0181(2) Uani 1 1 d .
C11 C 0.11465(13) 0.48904(13) 0.17858(13) 0.0225(3) Uani 1 1 d .
H11 H 0.1955(16) 0.5570(15) 0.1039(16) 0.026(4) Uiso 1 1 d .
C12 C -0.01323(14) 0.50771(14) 0.16025(14) 0.0265(3) Uani 1 1 d .
H12 H -0.0210(16) 0.5873(17) 0.0755(18) 0.033(4) Uiso 1 1 d .
C13 C -0.12876(13) 0.41350(14) 0.26438(14) 0.0259(3) Uani 1 1 d .
H13 H -0.2176(17) 0.4255(16) 0.2506(17) 0.032(4) Uiso 1 1 d .
C14 C -0.11634(13) 0.30153(13) 0.38701(14) 0.0243(3) Uani 1 1 d .
H14 H -0.1970(16) 0.2349(16) 0.4617(17) 0.029(4) Uiso 1 1 d .
C15 C 0.01160(13) 0.28292(12) 0.40591(13) 0.0214(2) Uani 1 1 d .
H15 H 0.0190(15) 0.2033(15) 0.4931(16) 0.024(3) Uiso 1 1 d .
C16 C 0.29858(12) 0.10291(12) 0.46208(12) 0.0202(2) Uani 1 1 d .
H16A H 0.1993 0.0875 0.5161 0.024(3) Uiso 1 1 calc R
H16B H 0.3504 0.1234 0.5128 0.025(4) Uiso 1 1 calc R
H16C H 0.3259 0.0194 0.4553 0.026(4) Uiso 1 1 calc R
C17 C 0.26999(12) 0.19602(11) 0.21176(12) 0.0180(2) Uani 1 1 d .
C18 C 0.31224(12) 0.28731(12) 0.06251(12) 0.0197(2) Uani 1 1 d .
H18 H 0.3804(15) 0.3681(15) 0.0209(15) 0.022(3) Uiso 1 1 d .
C19 C 0.25584(13) 0.26640(13) -0.02618(13) 0.0237(3) Uani 1 1 d .
H19 H 0.2865(15) 0.3336(15) -0.1289(17) 0.027(4) Uiso 1 1 d .
C20 C 0.15722(13) 0.15216(14) 0.03314(14) 0.0265(3) Uani 1 1 d .
H20 H 0.1173(16) 0.1402(16) -0.0295(17) 0.031(4) Uiso 1 1 d .
C21 C 0.11628(13) 0.06007(14) 0.17999(14) 0.0263(3) Uani 1 1 d .
H21 H 0.0470(17) -0.0217(17) 0.2232(17) 0.034(4) Uiso 1 1 d .
C22 C 0.17162(13) 0.08169(12) 0.26995(13) 0.0225(3) Uani 1 1 d .
H22 H 0.1321(15) 0.0128(15) 0.3851(16) 0.027 Uiso 1 1 d .
C23 C 0.70767(12) 0.17326(13) 0.17242(13) 0.0224(3) Uani 1 1 d .
H23 H 0.7558(15) 0.2553(15) 0.1543(15) 0.022(3) Uiso 1 1 d .
C24 C 0.75037(13) 0.05932(13) 0.16350(14) 0.0257(3) Uani 1 1 d .
H24 H 0.8460(17) 0.0440(16) 0.1336(17) 0.033(4) Uiso 1 1 d .
C25 C 0.63065(13) -0.03217(13) 0.20325(13) 0.0241(3) Uani 1 1 d .
H25 H 0.6280(16) -0.1208(17) 0.2051(17) 0.032(4) Uiso 1 1 d .
C26 C 0.51797(13) 0.02799(12) 0.23654(13) 0.0214(3) Uani 1 1 d .
H26 H 0.4204(16) -0.0009(15) 0.2637(16) 0.025(4) Uiso 1 1 d .

loop_
_atom_site_aniso_label
_atom_site_aniso_U_11
_atom_site_aniso_U_22
_atom_site_aniso_U_33
_atom_site_aniso_U_23
_atom_site_aniso_U_13
_atom_site_aniso_U_12
O 0.0205(5) 0.0192(4) 0.0284(4) -0.0099(3) -0.0067(3) -0.0007(3)
N1 0.0243(6) 0.0337(6) 0.0323(6) -0.0178(5) -0.0141(5) 0.0034(5)
N2 0.0294(6) 0.0268(5) 0.0227(5) -0.0120(4) -0.0062(5) -0.0012(4)
N3 0.0178(5) 0.0199(5) 0.0224(5) -0.0097(4) -0.0076(4) 0.0023(4)
C1 0.0520(10) 0.0264(7) 0.0298(7) -0.0103(6) -0.0157(7) 0.0014(6)
C2 0.0300(7) 0.0227(6) 0.0265(6) -0.0124(5) -0.0097(5) -0.0012(5)
C3 0.0216(7) 0.0222(6) 0.0239(6) -0.0132(5) -0.0102(5) 0.0029(5)
C4 0.0168(6) 0.0210(6) 0.0185(5) -0.0098(5) -0.0071(4) 0.0005(4)
C5 0.0177(6) 0.0191(6) 0.0170(5) -0.0091(5) -0.0067(4) 0.0002(4)
C6 0.0168(6) 0.0195(5) 0.0199(5) -0.0103(5) -0.0075(4) 0.0017(4)
C7 0.0209(6) 0.0187(6) 0.0166(5) -0.0076(4) -0.0085(4) 0.0020(4)
C8 0.0228(7) 0.0211(6) 0.0204(5) -0.0116(5) -0.0085(5) 0.0009(5)
C9 0.0221(6) 0.0210(6) 0.0228(6) -0.0128(5) -0.0112(5) 0.0031(5)
C10 0.0184(6) 0.0213(6) 0.0215(5) -0.0144(5) -0.0088(4) 0.0039(4)
C11 0.0214(6) 0.0262(6) 0.0221(6) -0.0126(5) -0.0086(5) 0.0036(5)
C12 0.0278(7) 0.0317(7) 0.0269(6) -0.0161(6) -0.0152(5) 0.0110(5)
C13 0.0218(7) 0.0336(7) 0.0372(7) -0.0252(6) -0.0163(5) 0.0109(5)
C14 0.0178(6) 0.0264(6) 0.0345(7) -0.0196(6) -0.0081(5) 0.0026(5)
C15 0.0211(6) 0.0207(6) 0.0253(6) -0.0125(5) -0.0090(5) 0.0030(5)
C16 0.0207(6) 0.0197(6) 0.0216(6) -0.0100(5) -0.0086(5) 0.0016(4)
C17 0.0160(6) 0.0194(5) 0.0216(6) -0.0113(5) -0.0077(4) 0.0043(4)
C18 0.0178(6) 0.0194(6) 0.0208(6) -0.0093(5) -0.0061(4) 0.0032(5)
C19 0.0232(6) 0.0293(6) 0.0226(6) -0.0146(5) -0.0098(5) 0.0087(5)
C20 0.0228(7) 0.0370(7) 0.0338(7) -0.0252(6) -0.0146(5) 0.0084(5)
C21 0.0224(7) 0.0290(7) 0.0344(7) -0.0194(6) -0.0115(5) 0.0009(5)
C22 0.0206(6) 0.0218(6) 0.0248(6) -0.0107(5) -0.0082(5) 0.0014(5)
C23 0.0177(6) 0.0267(6) 0.0213(6) -0.0089(5) -0.0084(5) 0.0010(5)
C24 0.0213(7) 0.0295(7) 0.0261(6) -0.0126(5) -0.0094(5) 0.0061(5)
C25 0.0271(7) 0.0226(6) 0.0236(6) -0.0107(5) -0.0105(5) 0.0050(5)
C26 0.0242(7) 0.0182(6) 0.0225(6) -0.0086(5) -0.0103(5) 0.0015(5)

loop_
_atom_type_symbol
_atom_type_description
_atom_type_scat_dispersion_real
_atom_type_scat_dispersion_imag
_atom_type_scat_source
C C 0.0181 0.0091 'International Tables Vol C Tables 4.2.6.8 and 6.1.1.4'
H H 0.0000 0.0000 'International Tables Vol C Tables 4.2.6.8 and 6.1.1.4'
N N 0.0311 0.0180 'International Tables Vol C Tables 4.2.6.8 and 6.1.1.4'
O O 0.0492 0.0322 'International Tables Vol C Tables 4.2.6.8 and 6.1.1.4'

loop_
_geom_angle_atom_site_label_1
_geom_angle_atom_site_label_2
_geom_angle_atom_site_label_3
_geom_angle
C23 N3 C26 108.03(10)
C23 N3 C7 121.49(10)
C26 N3 C7 130.24(10)
C2 C1 H1A 119.6(11)
C2 C1 H1B 121.7(10)
H1A C1 H1B 118.6(15)
C1 C2 C3 123.85(13)
C1 C2 H2 121.1(10)
C3 C2 H2 115.1(10)
C2 C3 C4 114.21(10)
C2 C3 H3A 110.7(8)
C4 C3 H3A 107.3(8)
C2 C3 H3B 110.3(8)
C4 C3 H3B 106.0(8)
H3A C3 H3B 108.1(12)
C8 C4 C9 105.71(9)
C8 C4 C3 107.84(9)
C9 C4 C3 105.12(9)
C8 C4 C5 112.83(9)
C9 C4 C5 114.21(9)
C3 C4 C5 110.63(9)
C10 C5 C4 110.41(9)
C10 C5 C6 114.22(9)
C4 C5 C6 116.60(9)
C10 C5 H5 107.0(8)
C4 C5 H5 101.8(8)
C6 C5 H5 105.4(8)
C17 C6 C16 113.34(9)
C17 C6 C7 106.34(9)
C16 C6 C7 109.63(9)
C17 C6 C5 107.16(8)
C16 C6 C5 112.50(9)
C7 C6 C5 107.53(9)
O C7 N3 118.97(11)
O C7 C6 122.93(10)
N3 C7 C6 118.10(9)
N1 C8 C4 176.98(12)
N2 C9 C4 174.73(12)
C11 C10 C15 118.39(11)
C11 C10 C5 117.68(10)
C15 C10 C5 123.89(10)
C12 C11 C10 121.15(12)
C12 C11 H11 118.9(9)
C10 C11 H11 119.9(9)
C13 C12 C11 119.94(12)
C13 C12 H12 120.5(9)
C11 C12 H12 119.6(9)
C12 C13 C14 119.74(11)
C12 C13 H13 119.9(9)
C14 C13 H13 120.3(9)
C13 C14 C15 120.42(12)
C13 C14 H14 120.6(9)
C15 C14 H14 119.0(9)
C14 C15 C10 120.36(11)
C14 C15 H15 119.6(8)
C10 C15 H15 120.0(8)
C6 C16 H16A 109.5
C6 C16 H16B 109.5
H16A C16 H16B 109.5
C6 C16 H16C 109.5
H16A C16 H16C 109.5
H16B C16 H16C 109.5
C22 C17 C18 118.70(10)
C22 C17 C6 121.85(10)
C18 C17 C6 119.43(10)
C19 C18 C17 120.98(11)
C19 C18 H18 119.7(8)
C17 C18 H18 119.3(8)
C18 C19 C20 119.85(11)
C18 C19 H19 118.3(9)
C20 C19 H19 121.8(9)
C21 C20 C19 119.69(11)
C21 C20 H20 121.4(9)
C19 C20 H20 118.9(9)
C20 C21 C22 120.62(12)
C20 C21 H21 120.5(9)
C22 C21 H21 118.9(9)
C17 C22 C21 120.15(11)
C17 C22 H22 120.7(8)
C21 C22 H22 119.0(8)
C24 C23 N3 108.14(11)
C24 C23 H23 132.7(9)
N3 C23 H23 119.2(9)
C23 C24 C25 108.00(11)
C23 C24 H24 125.4(9)
C25 C24 H24 126.6(9)
C26 C25 C24 107.96(11)
C26 C25 H25 124.6(9)
C24 C25 H25 127.4(9)
C25 C26 N3 107.86(11)
C25 C26 H26 131.5(9)
N3 C26 H26 120.6(9)

loop_
_geom_bond_atom_site_label_1
_geom_bond_atom_site_label_2
_geom_bond_distance
O C7 1.2101(14)
N1 C8 1.1439(16)
N2 C9 1.1451(16)
N3 C23 1.3951(16)
N3 C26 1.4035(15)
N3 C7 1.4061(15)
C1 C2 1.317(2)
C1 H1A 0.98(2)
C1 H1B 0.985(19)
C2 C3 1.4953(17)
C2 H2 0.991(18)
C3 C4 1.5675(16)
C3 H3A 0.971(15)
C3 H3B 0.967(15)
C4 C8 1.4850(16)
C4 C9 1.4869(16)
C4 C5 1.5777(14)
C5 C10 1.5214(16)
C5 C6 1.5826(15)
C5 H5 0.985(14)
C6 C17 1.5420(15)
C6 C16 1.5427(15)
C6 C7 1.5495(16)
C10 C11 1.3923(17)
C10 C15 1.3983(17)
C11 C12 1.3887(18)
C11 H11 0.981(15)
C12 C13 1.3838(19)
C12 H12 0.965(17)
C13 C14 1.3846(19)
C13 H13 0.969(16)
C14 C15 1.3917(17)
C14 H14 0.975(16)
C15 H15 0.979(15)
C16 H16A 0.9800
C16 H16B 0.9800
C16 H16C 0.9800
C17 C22 1.3905(16)
C17 C18 1.3969(16)
C18 C19 1.3872(17)
C18 H18 0.973(15)
C19 C20 1.3891(19)
C19 H19 0.971(15)
C20 C21 1.3794(19)
C20 H20 0.965(16)
C21 C22 1.3968(17)
C21 H21 0.985(16)
C22 H22 1.074(15)
C23 C24 1.3509(18)
C23 H23 0.946(15)
C24 C25 1.4302(18)
C24 H24 0.971(17)
C25 C26 1.3521(18)
C25 H25 0.966(16)
C26 H26 0.969(16)

loop_
_geom_torsion_atom_site_label_1
_geom_torsion_atom_site_label_2
_geom_torsion_atom_site_label_3
_geom_torsion_atom_site_label_4
_geom_torsion
C1 C2 C3 C4 133.39(13)
C2 C3 C4 C8 61.44(12)
C2 C3 C4 C9 173.86(10)
C2 C3 C4 C5 -62.39(13)
C8 C4 C5 C10 177.53(9)
C9 C4 C5 C10 56.78(12)
C3 C4 C5 C10 -61.56(12)
C8 C4 C5 C6 45.00(13)
C9 C4 C5 C6 -75.75(13)
C3 C4 C5 C6 165.90(9)
C10 C5 C6 C17 33.03(12)
C4 C5 C6 C17 163.81(9)
C10 C5 C6 C16 -92.18(11)
C4 C5 C6 C16 38.59(13)
C10 C5 C6 C7 147.01(9)
C4 C5 C6 C7 -82.22(11)
C23 N3 C7 O 11.33(16)
C26 N3 C7 O -162.36(11)
C23 N3 C7 C6 -168.44(10)
C26 N3 C7 C6 17.87(16)
C17 C6 C7 O 112.14(11)
C16 C6 C7 O -124.98(11)
C5 C6 C7 O -2.38(14)
C17 C6 C7 N3 -68.09(12)
C16 C6 C7 N3 54.79(12)
C5 C6 C7 N3 177.39(9)
C9 C4 C8 N1 -47(2)
C3 C4 C8 N1 65(2)
C5 C4 C8 N1 -173(2)
C8 C4 C9 N2 87.6(14)
C3 C4 C9 N2 -26.3(14)
C5 C4 C9 N2 -147.7(13)
C4 C5 C10 C11 110.58(11)
C6 C5 C10 C11 -115.68(11)
C4 C5 C10 C15 -71.35(13)
C6 C5 C10 C15 62.39(14)
C15 C10 C11 C12 -0.34(17)
C5 C10 C11 C12 177.83(10)
C10 C11 C12 C13 -0.21(18)
C11 C12 C13 C14 0.50(18)
C12 C13 C14 C15 -0.23(18)
C13 C14 C15 C10 -0.33(17)
C11 C10 C15 C14 0.61(17)
C5 C10 C15 C14 -177.45(10)
C16 C6 C17 C22 13.82(15)
C7 C6 C17 C22 134.34(11)
C5 C6 C17 C22 -110.88(12)
C16 C6 C17 C18 -167.82(10)
C7 C6 C17 C18 -47.30(13)
C5 C6 C17 C18 67.48(13)
C22 C17 C18 C19 1.15(17)
C6 C17 C18 C19 -177.26(10)
C17 C18 C19 C20 -0.91(18)
C18 C19 C20 C21 -0.13(18)
C19 C20 C21 C22 0.91(19)
C18 C17 C22 C21 -0.37(17)
C6 C17 C22 C21 178.00(11)
C20 C21 C22 C17 -0.66(19)
C26 N3 C23 C24 -0.60(13)
C7 N3 C23 C24 -175.54(10)
N3 C23 C24 C25 0.67(13)
C23 C24 C25 C26 -0.50(14)
C24 C25 C26 N3 0.12(13)
C23 N3 C26 C25 0.28(13)
C7 N3 C26 C25 174.63(11)
